data_7040658
loop_
_publ_author_name
'Xiang, Jing'
'Shen, Chang'
'Cheng, Shun-Cheung'
'Yu, Fei'
'Chu, Wing-Kin'
'Feng, Hua'
'Yiu, Shek-Man'
'Ko, Chi-Chiu'
'Leung, Chi-Fai'

_publ_section_title
;
 Luminescence behaviour of Pb(2+)-based cage-containing and
 channel-containing porous coordination polymers.
;
_journal_issue 41
_journal_name_full 'Dalton transactions (Cambridge, England : 2003)'
_journal_page_first 16134
_journal_page_last 16138
_journal_paper_doi 10.1039/c6dt02986h
_journal_volume 45
_journal_year 2016
_chemical_formula_sum 'C26 H18 N17.89 O2 Pb2'
_chemical_formula_weight 1027.41
_space_group_crystal_system trigonal
_space_group_IT_number 148
_space_group_name_Hall '-R 3'
_space_group_name_H-M_alt 'R -3 :H'
_symmetry_space_group_name_Hall '-R 3'
_symmetry_space_group_name_H-M 'R -3 :H'
_atom_sites_solution_hydrogens mixed
_audit_creation_method SHELXL-2014/6
_audit_update_record
;
2016-09-09 deposited with the CCDC.
2016-09-16 downloaded from the CCDC.
;
_cell_angle_alpha 90
_cell_angle_beta 90
_cell_angle_gamma 120
_cell_formula_units_Z 9
_cell_length_a 33.2975(17)
_cell_length_b 33.2975(17)
_cell_length_c 9.6334(5)
_cell_measurement_reflns_used 3157
_cell_measurement_temperature 293(2)
_cell_measurement_theta_max 62.0070
_cell_measurement_theta_min 4.5970
_cell_volume 9249.8(8)
_computing_cell_refinement 'Bruker SAINT'
_computing_data_collection 'Bruker APEX2'
_computing_data_reduction 'Bruker SAINT'
_computing_structure_refinement 'SHELXL-2014/6 (Sheldrick, 2014)'
_computing_structure_solution 'SHELXS-97 (Sheldrick 2008)'
_diffrn_ambient_temperature 293(2)
_diffrn_measured_fraction_theta_full 1.000
_diffrn_measured_fraction_theta_max 0.986
_diffrn_measurement_device_type 'Bruker APEX-II CCD'
_diffrn_measurement_method '\f and \w scans'
_diffrn_radiation_type CuK\a
_diffrn_radiation_wavelength 1.54184
_diffrn_reflns_av_R_equivalents 0.1729
_diffrn_reflns_av_unetI/netI 0.1194
_diffrn_reflns_Laue_measured_fraction_full 1.000
_diffrn_reflns_Laue_measured_fraction_max 0.986
_diffrn_reflns_limit_h_max 40
_diffrn_reflns_limit_h_min -39
_diffrn_reflns_limit_k_max 38
_diffrn_reflns_limit_k_min -40
_diffrn_reflns_limit_l_max 8
_diffrn_reflns_limit_l_min -11
_diffrn_reflns_number 19919
_diffrn_reflns_point_group_measured_fraction_full 1.000
_diffrn_reflns_point_group_measured_fraction_max 0.986
_diffrn_reflns_theta_full 67.684
_diffrn_reflns_theta_max 72.672
_diffrn_reflns_theta_min 2.654
_diffrn_source 'Enhance (Cu) X-ray Source'
_exptl_absorpt_coefficient_mu 15.392
_exptl_absorpt_correction_T_max 0.3983
_exptl_absorpt_correction_T_min 0.3588
_exptl_absorpt_correction_type multi-scan
_exptl_absorpt_process_details sadabs
_exptl_crystal_colour colorless
_exptl_crystal_density_diffrn 1.660
_exptl_crystal_description block
_exptl_crystal_F_000 4313
_exptl_crystal_size_max 0.080
_exptl_crystal_size_mid 0.080
_exptl_crystal_size_min 0.070
_refine_diff_density_max 2.975
_refine_diff_density_min -2.100
_refine_diff_density_rms 0.274
_refine_ls_extinction_method none
_refine_ls_goodness_of_fit_ref 0.967
_refine_ls_hydrogen_treatment constr
_refine_ls_matrix_type full
_refine_ls_number_parameters 217
_refine_ls_number_reflns 4022
_refine_ls_number_restraints 0
_refine_ls_restrained_S_all 0.967
_refine_ls_R_factor_all 0.1402
_refine_ls_R_factor_gt 0.0834
_refine_ls_shift/su_max 0.001
_refine_ls_shift/su_mean 0.000
_refine_ls_structure_factor_coef Fsqd
_refine_ls_weighting_details 'w=1/[\s^2^(Fo^2^)+(0.1160P)^2^+533.3143P] where P=(Fo^2^+2Fc^2^)/3'
_refine_ls_weighting_scheme calc
_refine_ls_wR_factor_gt 0.2108
_refine_ls_wR_factor_ref 0.2604
_reflns_Friedel_coverage 0.000
_reflns_number_gt 2386
_reflns_number_total 4022
_reflns_threshold_expression 'I > 2\s(I)'
_cod_data_source_file c6dt02986h2.cif
_cod_data_source_block r-3_sq
_cod_depositor_comments 'Adding full bibliography for 7040657--7040658.cif.'
_cod_original_cell_volume 9249.9(11)
_cod_database_code 7040658
_shelx_space_group_comment
;
The symmetry employed for this shelxl refinement is uniquely defined
by the following loop, which should always be used as a source of
symmetry information in preference to the above space-group names.
They are only intended as comments.
;
_shelx_estimated_absorpt_t_min 0.372
_shelx_estimated_absorpt_t_max 0.412
_shelxl_version_number 2014/6

loop_
_space_group_symop_operation_xyz
'x, y, z'
'-y, x-y, z'
'-x+y, -x, z'
'x+2/3, y+1/3, z+1/3'
'-y+2/3, x-y+1/3, z+1/3'
'-x+y+2/3, -x+1/3, z+1/3'
'x+1/3, y+2/3, z+2/3'
'-y+1/3, x-y+2/3, z+2/3'
'-x+y+1/3, -x+2/3, z+2/3'
'-x, -y, -z'
'y, -x+y, -z'
'x-y, x, -z'
'-x+2/3, -y+1/3, -z+1/3'
'y+2/3, -x+y+1/3, -z+1/3'
'x-y+2/3, x+1/3, -z+1/3'
'-x+1/3, -y+2/3, -z+2/3'
'y+1/3, -x+y+2/3, -z+2/3'
'x-y+1/3, x+2/3, -z+2/3'

loop_
_atom_site_label
_atom_site_type_symbol
_atom_site_fract_x
_atom_site_fract_y
_atom_site_fract_z
_atom_site_U_iso_or_equiv
_atom_site_adp_type
_atom_site_occupancy
_atom_site_site_symmetry_order
_atom_site_calc_flag
_atom_site_refinement_flags_posn
_atom_site_refinement_flags_adp
_atom_site_refinement_flags_occupancy
Pb1 Pb 0.59858(2) 0.61885(3) 0.33369(9) 0.0555(3) Uani 1 1 d . . .
N1 N 0.5216(6) 0.5462(5) 0.227(2) 0.067(5) Uani 0.9444 1 d . . P
N2 N 0.5703(5) 0.5353(6) 0.4422(19) 0.062(4) Uani 1 1 d . . .
N3 N 0.6430(5) 0.6149(5) 0.5495(17) 0.054(4) Uani 1 1 d . . .
N4 N 0.6750(5) 0.6443(5) 0.635(2) 0.061(4) Uani 1 1 d . . .
N5 N 0.6825(6) 0.6203(5) 0.732(2) 0.062(4) Uani 1 1 d . . .
N6 N 0.6566(6) 0.5755(6) 0.712(2) 0.065(5) Uani 1 1 d . . .
N7 N 0.6407(6) 0.5902(6) 0.206(2) 0.068(5) Uani 1 1 d . . .
N8 N 0.6313(6) 0.5506(7) 0.202(2) 0.067(5) Uani 1 1 d . . .
N9 N 0.6243(9) 0.5126(7) 0.201(3) 0.110(9) Uani 1 1 d . . .
C1 C 0.4964(8) 0.5522(8) 0.130(3) 0.079(7) Uani 1 1 d . . .
H1 H 0.5052 0.5821 0.1002 0.095 Uiso 1 1 calc R U .
C2 C 0.4569(8) 0.5146(9) 0.071(3) 0.087(8) Uani 1 1 d . . .
H2 H 0.4393 0.5200 0.0066 0.104 Uiso 1 1 calc R U .
C3 C 0.4442(8) 0.4709(10) 0.106(3) 0.089(8) Uani 1 1 d . . .
H3 H 0.4191 0.4463 0.0624 0.107 Uiso 1 1 calc R U .
C4 C 0.4694(7) 0.4621(8) 0.212(2) 0.077(7) Uani 1 1 d . . .
C5 C 0.5081(7) 0.5022(7) 0.271(3) 0.073(7) Uani 1 1 d . . .
C6 C 0.4576(8) 0.4178(8) 0.259(3) 0.095(9) Uani 1 1 d . . .
H6 H 0.4317 0.3919 0.2226 0.114 Uiso 1 1 calc R U .
C7 C 0.4849(7) 0.4123(6) 0.360(3) 0.082(8) Uani 1 1 d . . .
H7 H 0.4778 0.3826 0.3872 0.098 Uiso 1 1 calc R U .
C8 C 0.5236(7) 0.4518(7) 0.423(3) 0.071(6) Uani 1 1 d . . .
C9 C 0.5350(6) 0.4965(6) 0.381(3) 0.068(6) Uani 1 1 d . . .
C10 C 0.5962(7) 0.5293(7) 0.534(3) 0.069(6) Uani 1 1 d . . .
C11 C 0.5872(8) 0.4859(8) 0.584(3) 0.076(6) Uani 1 1 d . . .
H11 H 0.6053 0.4834 0.6532 0.091 Uiso 1 1 calc R U .
C12 C 0.5499(9) 0.4468(8) 0.525(3) 0.082(7) Uani 1 1 d . . .
H12 H 0.5428 0.4173 0.5538 0.098 Uiso 1 1 calc R U .
C13 C 0.6318(6) 0.5721(7) 0.594(2) 0.060(5) Uani 1 1 d . . .
O1 O 0.5187(12) 0.6552(11) 0.265(4) 0.221(17) Uani 1 1 d . . .
H1C H 0.5397 0.6626 0.2041 0.266 Uiso 1 1 d R U .
H1D H 0.5310 0.6712 0.3376 0.266 Uiso 1 1 d R U .

loop_
_atom_site_aniso_label
_atom_site_aniso_U_11
_atom_site_aniso_U_22
_atom_site_aniso_U_33
_atom_site_aniso_U_23
_atom_site_aniso_U_13
_atom_site_aniso_U_12
Pb1 0.0462(4) 0.0490(5) 0.0688(6) 0.0002(3) 0.0000(3) 0.0218(3)
N1 0.047(9) 0.039(9) 0.102(16) 0.000(9) 0.012(10) 0.011(7)
N2 0.039(8) 0.054(9) 0.083(13) 0.012(9) 0.011(8) 0.015(7)
N3 0.050(8) 0.051(9) 0.060(11) 0.002(7) -0.003(7) 0.024(7)
N4 0.041(8) 0.038(8) 0.092(14) 0.003(8) 0.002(8) 0.010(7)
N5 0.056(9) 0.044(8) 0.089(13) 0.004(8) 0.001(9) 0.028(8)
N6 0.052(9) 0.057(10) 0.088(14) -0.004(9) 0.000(9) 0.028(8)
N7 0.064(10) 0.052(10) 0.082(13) 0.023(9) 0.012(9) 0.024(8)
N8 0.047(9) 0.073(12) 0.077(14) -0.004(10) -0.001(8) 0.027(9)
N9 0.114(18) 0.056(12) 0.15(2) 0.008(13) 0.045(16) 0.037(12)
C1 0.059(13) 0.061(13) 0.11(2) -0.003(13) -0.003(13) 0.026(11)
C2 0.054(12) 0.088(18) 0.084(19) -0.036(14) 0.003(12) 0.009(12)
C3 0.053(13) 0.093(19) 0.11(2) -0.050(16) -0.021(13) 0.024(13)
C4 0.049(11) 0.074(15) 0.062(15) -0.017(11) 0.009(10) -0.004(10)
C5 0.045(11) 0.057(12) 0.087(17) 0.001(11) 0.034(11) 0.001(9)
C6 0.057(14) 0.050(13) 0.14(3) -0.006(14) 0.025(16) 0.001(11)
C7 0.051(12) 0.023(8) 0.15(3) 0.009(11) 0.016(14) 0.002(8)
C8 0.057(12) 0.052(11) 0.093(18) 0.003(11) 0.030(12) 0.018(10)
C9 0.042(10) 0.040(10) 0.107(19) 0.002(10) 0.010(11) 0.010(8)
C10 0.042(10) 0.065(13) 0.092(18) -0.010(12) 0.020(11) 0.022(9)
C11 0.074(15) 0.077(15) 0.092(19) 0.008(13) 0.011(13) 0.050(13)
C12 0.088(17) 0.051(12) 0.09(2) 0.004(12) -0.001(14) 0.024(12)
C13 0.047(10) 0.057(11) 0.081(16) 0.001(10) -0.004(10) 0.030(9)
O1 0.20(3) 0.17(3) 0.19(3) -0.05(2) 0.04(3) 0.02(2)

loop_
_atom_type_symbol
_atom_type_description
_atom_type_scat_dispersion_real
_atom_type_scat_dispersion_imag
_atom_type_scat_source
C C 0.0192 0.0096 'International Tables Vol C Tables 4.2.6.8 and 6.1.1.4'
H H 0.0000 0.0000 'International Tables Vol C Tables 4.2.6.8 and 6.1.1.4'
Pb Pb -4.0816 8.6988 'International Tables Vol C Tables 4.2.6.8 and 6.1.1.4'
N N 0.0330 0.0189 'International Tables Vol C Tables 4.2.6.8 and 6.1.1.4'
O O 0.0517 0.0336 'International Tables Vol C Tables 4.2.6.8 and 6.1.1.4'

loop_
_geom_angle_atom_site_label_1
_geom_angle_atom_site_label_2
_geom_angle_atom_site_label_3
_geom_angle
_geom_angle_site_symmetry_3
N7 Pb1 N3 86.0(6) .
N7 Pb1 N2 75.9(5) .
N3 Pb1 N2 62.9(5) .
N7 Pb1 N1 85.9(6) .
N3 Pb1 N1 124.8(6) .
N2 Pb1 N1 62.1(6) .
N7 Pb1 N5 74.3(5) 6_564
N3 Pb1 N5 146.8(5) 6_564
N2 Pb1 N5 133.5(5) 6_564
N1 Pb1 N5 80.9(6) 6_564
C1 N1 C5 119(2) .
C1 N1 Pb1 121.2(14) .
C5 N1 Pb1 119.9(16) .
C10 N2 C9 117.8(18) .
C10 N2 Pb1 120.3(13) .
C9 N2 Pb1 120.2(14) .
N4 N3 C13 106.4(16) .
N4 N3 Pb1 137.3(12) .
C13 N3 Pb1 116.3(12) .
N3 N4 N5 108.5(14) .
N6 N5 N4 111.6(17) .
N6 N5 Pb1 114.9(13) 8_655
N4 N5 Pb1 128.8(12) 8_655
N5 N6 C13 103.7(17) .
N8 N7 Pb1 125.1(14) .
N9 N8 N7 177(2) .
N1 C1 C2 122(2) .
N1 C1 H1 119.1 .
C2 C1 H1 119.1 .
C3 C2 C1 121(3) .
C3 C2 H2 119.6 .
C1 C2 H2 119.6 .
C2 C3 C4 120(2) .
C2 C3 H3 120.0 .
C4 C3 H3 120.0 .
C6 C4 C5 120(3) .
C6 C4 C3 124(2) .
C5 C4 C3 116(2) .
N1 C5 C4 123(3) .
N1 C5 C9 118.0(19) .
C4 C5 C9 119(2) .
C4 C6 C7 120(2) .
C4 C6 H6 120.0 .
C7 C6 H6 120.0 .
C6 C7 C8 121(2) .
C6 C7 H7 119.5 .
C8 C7 H7 119.5 .
C12 C8 C9 119(2) .
C12 C8 C7 121(2) .
C9 C8 C7 120(2) .
N2 C9 C8 122(2) .
N2 C9 C5 118.9(18) .
C8 C9 C5 119(2) .
N2 C10 C11 124(2) .
N2 C10 C13 113(2) .
C11 C10 C13 122(2) .
C12 C11 C10 117(2) .
C12 C11 H11 121.6 .
C10 C11 H11 121.6 .
C8 C12 C11 120(2) .
C8 C12 H12 119.9 .
C11 C12 H12 119.9 .
N3 C13 N6 109.8(17) .
N3 C13 C10 125(2) .
N6 C13 C10 124.9(19) .
H1C O1 H1D 108.5 .

loop_
_geom_bond_atom_site_label_1
_geom_bond_atom_site_label_2
_geom_bond_distance
_geom_bond_site_symmetry_2
Pb1 N7 2.392(19) .
Pb1 N3 2.591(16) .
Pb1 N2 2.665(16) .
Pb1 N1 2.699(18) .
Pb1 N5 2.768(19) 6_564
N1 C1 1.34(3) .
N1 C5 1.37(3) .
N2 C10 1.32(3) .
N2 C9 1.37(3) .
N3 N4 1.31(2) .
N3 C13 1.35(2) .
N4 N5 1.33(2) .
N5 N6 1.31(2) .
N5 Pb1 2.768(19) 8_655
N6 C13 1.38(3) .
N7 N8 1.20(2) .
N8 N9 1.16(3) .
C1 C2 1.40(3) .
C1 H1 0.9300 .
C2 C3 1.34(4) .
C2 H2 0.9300 .
C3 C4 1.44(4) .
C3 H3 0.9300 .
C4 C6 1.40(4) .
C4 C5 1.43(3) .
C5 C9 1.46(3) .
C6 C7 1.41(4) .
C6 H6 0.9300 .
C7 C8 1.43(3) .
C7 H7 0.9300 .
C8 C12 1.38(3) .
C8 C9 1.40(3) .
C10 C11 1.41(3) .
C10 C13 1.44(3) .
C11 C12 1.40(3) .
C11 H11 0.9300 .
C12 H12 0.9300 .
O1 H1C 0.8501 .
O1 H1D 0.8499 .

loop_
_geom_torsion_atom_site_label_1
_geom_torsion_atom_site_label_2
_geom_torsion_atom_site_label_3
_geom_torsion_atom_site_label_4
_geom_torsion
_geom_torsion_site_symmetry_1
_geom_torsion_site_symmetry_4
C13 N3 N4 N5 -2(2) . .
Pb1 N3 N4 N5 177.5(13) . .
N3 N4 N5 N6 1(2) . .
N3 N4 N5 Pb1 -153.3(12) . 8_655
N4 N5 N6 C13 0(2) . .
Pb1 N5 N6 C13 158.5(12) 8_655 .
C5 N1 C1 C2 -1(4) . .
Pb1 N1 C1 C2 178.5(17) . .
N1 C1 C2 C3 -3(4) . .
C1 C2 C3 C4 4(4) . .
C2 C3 C4 C6 178(2) . .
C2 C3 C4 C5 -1(3) . .
C1 N1 C5 C4 3(3) . .
Pb1 N1 C5 C4 -176.0(15) . .
C1 N1 C5 C9 -178(2) . .
Pb1 N1 C5 C9 3(2) . .
C6 C4 C5 N1 179(2) . .
C3 C4 C5 N1 -2(3) . .
C6 C4 C5 C9 -1(3) . .
C3 C4 C5 C9 179(2) . .
C5 C4 C6 C7 -2(4) . .
C3 C4 C6 C7 178(2) . .
C4 C6 C7 C8 3(4) . .
C6 C7 C8 C12 179(2) . .
C6 C7 C8 C9 -1(4) . .
C10 N2 C9 C8 6(3) . .
Pb1 N2 C9 C8 170.9(15) . .
C10 N2 C9 C5 -175.3(19) . .
Pb1 N2 C9 C5 -10(2) . .
C12 C8 C9 N2 -3(3) . .
C7 C8 C9 N2 177(2) . .
C12 C8 C9 C5 178(2) . .
C7 C8 C9 C5 -2(3) . .
N1 C5 C9 N2 5(3) . .
C4 C5 C9 N2 -176.2(18) . .
N1 C5 C9 C8 -176.5(19) . .
C4 C5 C9 C8 3(3) . .
C9 N2 C10 C11 -6(3) . .
Pb1 N2 C10 C11 -171.5(16) . .
C9 N2 C10 C13 -179.1(18) . .
Pb1 N2 C10 C13 16(2) . .
N2 C10 C11 C12 4(3) . .
C13 C10 C11 C12 176(2) . .
C9 C8 C12 C11 0(4) . .
C7 C8 C12 C11 -180(2) . .
C10 C11 C12 C8 0(4) . .
N4 N3 C13 N6 2(2) . .
Pb1 N3 C13 N6 -177.4(12) . .
N4 N3 C13 C10 176.7(19) . .
Pb1 N3 C13 C10 -3(3) . .
N5 N6 C13 N3 -2(2) . .
N5 N6 C13 C10 -176.1(18) . .
N2 C10 C13 N3 -9(3) . .
C11 C10 C13 N3 178(2) . .
N2 C10 C13 N6 165.0(19) . .
C11 C10 C13 N6 -8(3) . .
